data_4134595
loop_
_publ_author_name
'Liu, Bo'
'B\"ockmann, Marcus'
'Jiang, Wei'
'Doltsinis, Nikos L.'
'Wang, Zhaohui'

_publ_section_title
;
 Perylene Diimide-Embedded Double [8]Helicenes.
;
_journal_name_full 'Journal of the American Chemical Society'
_journal_paper_doi 10.1021/jacs.0c00954
_journal_year 2020
_chemical_absolute_configuration rmad
_chemical_formula_moiety '4(C H Cl3), C98 H78 N2 O4'
_chemical_formula_sum 'C102 H82 Cl12 N2 O4'
_chemical_formula_weight 1825.09
_space_group_crystal_system monoclinic
_space_group_IT_number 4
_space_group_name_Hall 'P 2yb'
_space_group_name_H-M_alt 'P 1 21 1'
_atom_sites_solution_hydrogens mixed
_atom_sites_solution_primary dual
_audit_creation_date 2019-04-24
_audit_creation_method
;
Olex2 1.2
(compiled 2018.05.29 svn.r3508 for OlexSys, GUI svn.r5506)
;
_cell_angle_alpha 90
_cell_angle_beta 103.878(3)
_cell_angle_gamma 90
_cell_formula_units_Z 2
_cell_length_a 15.2129(4)
_cell_length_b 14.7868(4)
_cell_length_c 20.7684(7)
_cell_measurement_reflns_used 25243
_cell_measurement_temperature 169.99(11)
_cell_measurement_theta_max 74.3120
_cell_measurement_theta_min 2.9940
_cell_volume 4535.5(2)
_computing_cell_refinement 'CrysAlisPro 1.171.40.14e (Rigaku OD, 2018)'
_computing_data_collection 'CrysAlisPro 1.171.40.14e (Rigaku OD, 2018)'
_computing_data_reduction 'CrysAlisPro 1.171.40.14e (Rigaku OD, 2018)'
_computing_molecular_graphics 'Olex2 (Dolomanov et al., 2009)'
_computing_publication_material 'Olex2 (Dolomanov et al., 2009)'
_computing_structure_refinement 'ShelXL (Sheldrick, 2015)'
_computing_structure_solution 'ShelXT (Sheldrick, 2015)'
_diffrn_ambient_environment N~2~
_diffrn_ambient_temperature 169.99(11)
_diffrn_detector 'CCD plate'
_diffrn_detector_type HyPix
_diffrn_measured_fraction_theta_full 0.995
_diffrn_measured_fraction_theta_max 0.955
_diffrn_measurement_details
;
List of Runs (angles in degrees, time in seconds):

  # Type    Start    End  Width  t~exp~   \w     \q     \k     \f   Frames
--------------------------------------------------------------------------
  1  \w     16.00  41.00   0.50    2.00    --   46.95 -21.00 152.00   50
  2  \w     67.00 102.00   0.50    4.00    --  103.25 -21.00 152.00   70
  3  \w     33.00  60.00   0.50    4.00    --  103.25 -21.00 152.00   54
  4  \w     31.00 126.00   0.50    4.00    --  103.25 -77.00 120.00  190
  5  \w     54.00  79.00   0.50    2.00    --   46.95  21.00 -41.00   50
  6  \w     44.00  75.00   0.50    2.00    --   46.95  38.00  30.00   62
  7  \w     92.00 120.00   0.50    4.00    --  103.25  21.00 -41.00   56
  8  \w    123.00 168.00   0.50    4.00    --  103.25  21.00 -41.00   90
  9  \w     91.00 169.00   0.50    4.00    --  103.25  30.00-120.00  156
 10  \w     82.00 107.00   0.50    4.00    --  103.25 -94.00 -60.00   50
 11  \w     52.00 114.00   0.50    4.00    --  103.25 -45.00 -30.00  124
 12  \w     40.00  65.00   0.50    2.00    --   46.95  57.00 120.00   50
 13  \w     24.00 109.00   0.50    2.00    --   46.95  77.00  60.00  170
 14  \w     24.00 117.00   0.50    2.00    --   46.95  77.00   0.00  186
 15  \w     31.00 107.00   0.50    4.00    --  103.25 -94.00 120.00  152
 16  \w     18.00  94.00   0.50    2.00    --   46.95-125.00 -30.00  152
 17  \w    -22.00   4.00   0.50    2.00    --   46.95 -21.00 152.00   52
 18  \w    -26.00  34.00   0.50    2.00    --   46.95 -38.00  60.00  120
 19  \w    -22.00   5.00   0.50    2.00    --  -46.95  21.00 -41.00   54
 20  \w    -68.00 -38.00   0.50    2.00    --  -46.95 -19.00  60.00   60
 21  \w    -91.00 -66.00   0.50    4.00    --  -99.00  21.00 -41.00   50
 22  \w   -120.00 -73.00   0.50    2.00    --  -46.95 -19.00  60.00   94
 23  \w    -97.00 -33.00   0.50    2.00    --  -46.95 -57.00  30.00  128
 24  \w   -103.00 -76.00   0.50    4.00    --  -99.00 -77.00  37.28   54
 25  \w   -100.00 -74.00   0.50    4.00    --  -99.00 -81.00  91.56   52
 26  \w   -104.00 -77.00   0.50    4.00    --  -99.00 -74.00  73.23   54
 27  \w   -102.00 -76.00   0.50    4.00    --  -99.00 -77.00  30.00   52
 28  \w   -100.00 -75.00   0.50    4.00    --  -99.00 -80.00  55.29   50
 29  \w   -100.00 -74.00   0.50    4.00    --  -99.00 -81.00  25.13   52
 30  \w   -104.00 -78.00   0.50    4.00    --  -99.00 -73.00  38.55   52
 31  \w   -108.00 -81.00   0.50    4.00    --  -99.00 -66.00  59.50   54
 32  \w    -99.00 -73.00   0.50    4.00    --  -99.00 -83.00  69.95   52
 33  \w   -104.00 -78.00   0.50    4.00    --  -99.00 -73.00  89.23   52
 34  \w   -100.00 -74.00   0.50    4.00    --  -99.00 -82.00 139.06   52
 35  \w   -102.00 -76.00   0.50    4.00    --  -99.00 -76.00 101.83   52
 36  \w   -102.00 -75.00   0.50    4.00    --  -99.00 -80.00  86.70   54
 37  \w   -102.00 -76.00   0.50    4.00    --  -99.00 -76.00  99.43   52
 38  \w   -100.00 -73.00   0.50    4.00    --  -99.00 -83.00 124.61   54
 39  \w   -103.00 -77.00   0.50    4.00    --  -99.00 -74.00 141.07   52
 40  \w   -108.00 -82.00   0.50    4.00    --  -99.00 -61.00 120.00   52
 41  \w   -100.00 -74.00   0.50    4.00    --  -99.00 -81.00 119.38   52
 42  \w   -102.00 -76.00   0.50    4.00    --  -99.00 -77.00  58.47   52
 43  \w   -105.00 -78.00   0.50    4.00    --  -99.00 -73.00 105.01   54
 44  \w   -102.00 -76.00   0.50    4.00    --  -99.00 -77.00 120.00   52
 45  \w   -102.00 -75.00   0.50    4.00    --  -99.00 -80.00 126.58   54
 46  \w   -102.00 -75.00   0.50    4.00    --  -99.00 -80.00 133.75   54
 47  \w   -101.00 -76.00   0.50    4.00    --  -99.00 -76.00 153.67   50
 48  \w   -106.00 -80.00   0.50    4.00    --  -99.00 -67.00 122.74   52
 49  \w   -107.00 -81.00   0.50    4.00    --  -99.00 -66.00  82.53   52
 50  \w   -104.00 -78.00   0.50    4.00    --  -99.00 -72.00  55.16   52
 51  \w   -103.00 -77.00   0.50    4.00    --  -99.00 -76.00  12.31   52
 52  \w   -104.00 -78.00   0.50    4.00    --  -99.00 -72.00  49.38   52
 53  \w   -104.00 -77.00   0.50    4.00    --  -99.00 -77.00  90.00   54
 54  \w   -102.00 -76.00   0.50    4.00    --  -99.00 -76.00 147.19   52
 55  \w   -103.00 -76.00   0.50    4.00    --  -99.00 -77.00  99.31   54
 56  \w   -121.00 -60.00   0.50    2.00    --  -46.95 -21.00 152.00  122
 57  \w   -121.00 -82.00   0.50    4.00    --  -99.00 -61.00  60.00   78
 58  \w   -121.00 -86.00   0.50    4.00    --  -99.00 -46.00   7.55   70
 59  \w   -125.00 -78.00   0.50    4.00    --  -99.00 -72.00  10.09   94
 60  \w   -147.00-121.00   0.50    4.00    --  -99.00 -83.00  69.95   52
 61  \w   -151.00-126.00   0.50    4.00    --  -99.00 -21.00 152.00   50
 62  \w   -167.00-106.00   0.50    4.00    --  -99.00 -76.00 153.67  122
 63  \w   -154.00-127.00   0.50    4.00    --  -99.00 -80.00 133.75   54
 64  \w   -165.00-140.00   0.50    4.00    --  -99.00 -80.00  55.29   50
 65  \w   -166.00-139.00   0.50    4.00    --  -99.00 -76.00  12.31   54
 66  \w   -168.00-115.00   0.50    4.00    --  -99.00 -81.00  25.13  106
 67  \w   -168.00-141.00   0.50    4.00    --  -99.00 -83.00 124.61   54
 68  \w   -167.00 -86.00   0.50    4.00    --  -99.00 -47.00  68.06  162
 69  \w   -167.00-126.00   0.50    4.00    --  -99.00 -46.00   7.55   82
 70  \w   -167.00 -80.00   0.50    4.00    --  -99.00 -67.00  56.00  174
 71  \w   -167.00 -82.00   0.50    4.00    --  -99.00 -63.00 120.00  170
 72  \w   -113.00 -87.00   0.50    4.00    --  -99.00 125.00  30.00   52
 73  \w    -73.00 -27.00   0.50    4.00    --  -99.00 125.00  30.00   92
;
_diffrn_measurement_device 'four-circle diffractometer'
_diffrn_measurement_device_type 'XtaLAB Synergy R, HyPix'
_diffrn_measurement_method '\w scans'
_diffrn_orient_matrix_type 'CrysAlisPro convention (1999,Acta A55,543-557)'
_diffrn_orient_matrix_UB_11 -0.0331087000
_diffrn_orient_matrix_UB_12 0.0161806000
_diffrn_orient_matrix_UB_13 0.0636274000
_diffrn_orient_matrix_UB_21 0.0971975000
_diffrn_orient_matrix_UB_22 0.0241097000
_diffrn_orient_matrix_UB_23 0.0375600000
_diffrn_orient_matrix_UB_31 -0.0181216000
_diffrn_orient_matrix_UB_32 0.1000729000
_diffrn_orient_matrix_UB_33 -0.0194105000
_diffrn_radiation_monochromator mirror
_diffrn_radiation_probe x-ray
_diffrn_radiation_type CuK\a
_diffrn_radiation_wavelength 1.54184
_diffrn_reflns_av_R_equivalents 0.1112
_diffrn_reflns_av_unetI/netI 0.0520
_diffrn_reflns_Laue_measured_fraction_full 0.995
_diffrn_reflns_Laue_measured_fraction_max 0.955
_diffrn_reflns_limit_h_max 19
_diffrn_reflns_limit_h_min -18
_diffrn_reflns_limit_k_max 18
_diffrn_reflns_limit_k_min -17
_diffrn_reflns_limit_l_max 25
_diffrn_reflns_limit_l_min -26
_diffrn_reflns_number 88080
_diffrn_reflns_point_group_measured_fraction_full 0.965
_diffrn_reflns_point_group_measured_fraction_max 0.910
_diffrn_reflns_theta_full 67.684
_diffrn_reflns_theta_max 76.296
_diffrn_reflns_theta_min 2.992
_diffrn_source 'Rotating-anode X-ray tube'
_diffrn_source_type 'PhotonJet R (Cu) X-ray Source'
_exptl_absorpt_coefficient_mu 3.778
_exptl_absorpt_correction_T_max 1.00000
_exptl_absorpt_correction_T_min 0.54691
_exptl_absorpt_correction_type multi-scan
_exptl_absorpt_process_details
;
CrysAlisPro 1.171.40.14e (Rigaku Oxford Diffraction, 2018)
Empirical absorption correction using spherical harmonics,
 implemented in SCALE3 ABSPACK scaling algorithm.
;
_exptl_crystal_colour 'light red'
_exptl_crystal_density_diffrn 1.336
_exptl_crystal_description needle
_exptl_crystal_F_000 1888
_exptl_crystal_size_max 0.34
_exptl_crystal_size_mid 0.33
_exptl_crystal_size_min 0.14
_refine_diff_density_max 1.315
_refine_diff_density_min -0.636
_refine_diff_density_rms 0.126
_refine_ls_abs_structure_details
;
 Flack x determined using 4589 quotients [(I+)-(I-)]/[(I+)+(I-)]
 (Parsons, Flack and Wagner, Acta Cryst. B69 (2013) 249-259).
;
_refine_ls_abs_structure_Flack 0.148(14)
_refine_ls_extinction_method none
_refine_ls_goodness_of_fit_ref 2.337
_refine_ls_hydrogen_treatment constr
_refine_ls_matrix_type full
_refine_ls_number_parameters 1081
_refine_ls_number_reflns 17304
_refine_ls_number_restraints 462
_refine_ls_restrained_S_all 2.404
_refine_ls_R_factor_all 0.1559
_refine_ls_R_factor_gt 0.1375
_refine_ls_shift/su_max 0.000
_refine_ls_shift/su_mean 0.000
_refine_ls_structure_factor_coef Fsqd
_refine_ls_weighting_details 'w=1/[\s^2^(Fo^2^)+(0.1000P)^2^] where P=(Fo^2^+2Fc^2^)/3'
_refine_ls_weighting_scheme calc
_refine_ls_wR_factor_gt 0.3298
_refine_ls_wR_factor_ref 0.3437
_reflns_Friedel_coverage 0.832
_reflns_Friedel_fraction_full 0.932
_reflns_Friedel_fraction_max 0.861
_reflns_number_gt 13005
_reflns_number_total 17304
_reflns_threshold_expression 'I > 2\s(I)'
_cod_data_source_file ja0c00954_si_008.cif
_cod_data_source_block tx635a
_cod_database_code 4134595
_shelx_shelxl_version_number 2018/3
_chemical_oxdiff_formula CHON
_chemical_oxdiff_usercomment CHON
_shelx_space_group_comment
;
The symmetry employed for this shelxl refinement is uniquely defined
by the following loop, which should always be used as a source of
symmetry information in preference to the above space-group names.
They are only intended as comments.
;
_reflns_odcompleteness_completeness 99.96
_reflns_odcompleteness_iscentric 1
_reflns_odcompleteness_theta 66.97
_olex2_refinement_description
;
1. Fixed Uiso
 At 1.2 times of:
  All C(H) groups, All C(H,H) groups
 At 1.5 times of:
  All C(H,H,H) groups
2. Restrained distances
 C53-C15 = C35-C34 = C39-C38 = C38-C37
 1.39 with sigma of 0.01
 Cl10-C101 = Cl11-C101 = Cl12-C101 = Cl6-C100 = Cl5-C100 = Cl4-C100
 1.76 with sigma of 0.01
 Cl8-C102 = Cl7-C102 = Cl9-C102
 1.76 with sigma of 0.01
 C85-C84 = C86-C85 = C87-C86
 1.54 with sigma of 0.01
 C78-C77 = C79-C78 = C80-C79 = C81-C80 = C81-C82 = C83-C77 = C84-C83 = C89-C88
 = C90-C89 = C90-C91 = C92-C91 = C93-C92 = C94-C88 = C94-C95 = C95-C96 = C96-
 C97 = C98-C97
 1.54 with sigma of 0.01
 C95-C97
 2.5 with sigma of 0.02
 C96-C94
 2.5 with sigma of 0.02
 Cl10-Cl12
 2.7 with sigma of 0.02
 Cl11-Cl12
 2.7 with sigma of 0.02
 Cl10-Cl11
 2.7 with sigma of 0.02
 C83-C85
 2.5 with sigma of 0.02
 C84-C86
 2.5 with sigma of 0.02
 C96-C98
 2.5 with sigma of 0.02
 C93-C91
 2.5 with sigma of 0.02
 C80-C82
 2.5 with sigma of 0.02
 C85-C87
 2.6 with sigma of 0.02
3. Rigid bond restraints
 C13, C14
 with sigma for 1-2 distances of 0.01 and sigma for 1-3 distances of 0.01
 N2, C11
 with sigma for 1-2 distances of 0.01 and sigma for 1-3 distances of 0.01
 C79, C80
 with sigma for 1-2 distances of 0.01 and sigma for 1-3 distances of 0.01
 C30, C31
 with sigma for 1-2 distances of 0.01 and sigma for 1-3 distances of 0.01
 C34, C37
 with sigma for 1-2 distances of 0.01 and sigma for 1-3 distances of 0.01
 C65, C76
 with sigma for 1-2 distances of 0.01 and sigma for 1-3 distances of 0.01
 C69, C70
 with sigma for 1-2 distances of 0.01 and sigma for 1-3 distances of 0.01
 C84, C85
 with sigma for 1-2 distances of 0.01 and sigma for 1-3 distances of 0.01
 C41, C52
 with sigma for 1-2 distances of 0.01 and sigma for 1-3 distances of 0.01
 C37, C38
 with sigma for 1-2 distances of 0.01 and sigma for 1-3 distances of 0.01
 C7, C8
 with sigma for 1-2 distances of 0.01 and sigma for 1-3 distances of 0.01
 N2, C88
 with sigma for 1-2 distances of 0.01 and sigma for 1-3 distances of 0.01
 C15, C16
 with sigma for 1-2 distances of 0.01 and sigma for 1-3 distances of 0.01
 C35, C36
 with sigma for 1-2 distances of 0.01 and sigma for 1-3 distances of 0.01
 C86, C87
 with sigma for 1-2 distances of 0.01 and sigma for 1-3 distances of 0.01
4. Uiso/Uaniso restraints and constraints
O2AA \\sim O3 \\sim N2 \\sim C10 \\sim C11: within 1.7A with sigma of 0.02 and
sigma for terminal atoms of 0.04
Cl1 \\sim Cl2 \\sim Cl3 \\sim Cl4 \\sim Cl5 \\sim Cl6 \\sim C99 \\sim C100
\\sim Cl10 \\sim Cl11 \\sim Cl12 \\sim C101: within 1.7A with sigma of 0.02 and
sigma for terminal atoms of 0.04
C88 \\sim C89 \\sim C90 \\sim C91 \\sim C92 \\sim C93 \\sim C94 \\sim C95 \\sim
C96 \\sim C97 \\sim C98: within 1.7A with sigma of 0.02 and sigma for terminal
atoms of 0.04
C77 \\sim C78 \\sim C79 \\sim C80 \\sim C81 \\sim C82 \\sim C83 \\sim C84 \\sim
C85 \\sim C86 \\sim C87: within 1.7A with sigma of 0.02 and sigma for terminal
atoms of 0.04
Uanis(O3) \\sim Ueq, Uanis(O2AA) \\sim Ueq, Uanis(N2) \\sim Ueq, Uanis(C10)
\\sim Ueq, Uanis(C11) \\sim Ueq: with sigma of 0.01 and sigma for terminal
atoms of 0.02
Uanis(Cl5) \\sim Ueq, Uanis(Cl6) \\sim Ueq, Uanis(C100) \\sim Ueq, Uanis(Cl4)
\\sim Ueq, Uanis(Cl12) \\sim Ueq, Uanis(Cl10) \\sim Ueq, Uanis(C101) \\sim Ueq,
Uanis(Cl11) \\sim Ueq, Uanis(Cl2) \\sim Ueq, Uanis(Cl1) \\sim Ueq, Uanis(C99)
\\sim Ueq, Uanis(Cl3) \\sim Ueq: with sigma of 0.01 and sigma for terminal
atoms of 0.02
Uanis(C102) \\sim Ueq: with sigma of 0.01 and sigma for terminal atoms of 0.02
Uanis(Cl9) \\sim Ueq, Uanis(Cl8) \\sim Ueq: with sigma of 0.01 and sigma for
terminal atoms of 0.02
Uanis(C88) \\sim Ueq, Uanis(C89) \\sim Ueq, Uanis(C90) \\sim Ueq, Uanis(C94)
\\sim Ueq, Uanis(C97) \\sim Ueq, Uanis(C91) \\sim Ueq, Uanis(C96) \\sim Ueq,
Uanis(C98) \\sim Ueq, Uanis(C95) \\sim Ueq, Uanis(C92) \\sim Ueq, Uanis(C93)
\\sim Ueq, Uanis(C77) \\sim Ueq, Uanis(C78) \\sim Ueq, Uanis(C79) \\sim Ueq,
Uanis(C80) \\sim Ueq, Uanis(C81) \\sim Ueq, Uanis(C83) \\sim Ueq, Uanis(C84)
\\sim Ueq, Uanis(C82) \\sim Ueq, Uanis(C85) \\sim Ueq, Uanis(C86) \\sim Ueq,
Uanis(C87) \\sim Ueq: with sigma of 0.01 and sigma for terminal atoms of 0.02
5.a Riding coordinates:
 C82(H82A,H82B,H82C), C87(H87A,H87B,H87C), C93(H93A,H93B,H93C), C98(H98A,H98B,
 H98C)
5.b Ternary CH refined with riding coordinates:
 C77(H77), C88(H88), C99(H99), C100(H100), C102(H102), C101(H101)
5.c Secondary CH2 refined with riding coordinates:
 C78(H78A,H78B), C79(H79A,H79B), C80(H80A,H80B), C81(H81A,H81B), C83(H83A,
 H83B), C84(H84A,H84B), C85(H85A,H85B), C86(H86A,H86B), C89(H89A,H89B),
 C90(H90A,H90B), C91(H91A,H91B), C92(H92A,H92B), C94(H94A,H94B), C95(H95A,H95B),
  C96(H96A,H96B), C97(H97A,H97B)
5.d Aromatic/amide H refined with riding coordinates:
 C3(H3), C8(H8), C13(H13), C18(H18), C29(H29), C30(H30), C35(H35), C36(H36),
 C37(H37), C38(H38), C43(H43), C44(H44), C45(H45), C46(H46), C48(H48), C49(H49),
  C50(H50), C51(H51), C53(H53), C54(H54), C59(H59), C60(H60), C61(H61),
 C62(H62), C67(H67), C68(H68), C69(H69), C70(H70), C72(H72), C73(H73), C74(H74),
  C75(H75)
;
_olex2_submission_special_instructions 'No special instructions were received'
_oxdiff_exptl_absorpt_empirical_details
;
Empirical correction (ABSPACK) includes:
- Absorption correction using spherical harmonics
- Frame scaling
;
_oxdiff_exptl_absorpt_empirical_full_max 4.442
_oxdiff_exptl_absorpt_empirical_full_min 0.292

loop_
_space_group_symop_operation_xyz
'x, y, z'
'-x, y+1/2, -z'

loop_
_atom_site_label
_atom_site_type_symbol
_atom_site_fract_x
_atom_site_fract_y
_atom_site_fract_z
_atom_site_U_iso_or_equiv
_atom_site_adp_type
_atom_site_occupancy
_atom_site_site_symmetry_order
_atom_site_calc_flag
_atom_site_refinement_flags_posn
_atom_site_refinement_flags_adp
_atom_site_refinement_flags_occupancy
_atom_site_disorder_assembly
_atom_site_disorder_group
Cl1 Cl -0.3546(3) -0.6712(3) -0.2654(3) 0.1412(14) Uani 1 1 d . U . . .
Cl2 Cl -0.1884(4) -0.6716(7) -0.1678(3) 0.195(3) Uani 1 1 d . U . . .
Cl3 Cl -0.3291(6) -0.7983(4) -0.1598(2) 0.192(3) Uani 1 1 d . U . . .
Cl4 Cl -0.3353(10) -0.4345(12) -0.1715(9) 0.386(10) Uani 1 1 d D U . . .
Cl5 Cl -0.2995(8) -0.2910(8) -0.0786(4) 0.268(5) Uani 1 1 d D U . . .
Cl6 Cl -0.3314(7) -0.2541(13) -0.2133(5) 0.297(6) Uani 1 1 d D U . . .
Cl7 Cl -0.5349(8) -0.0710(11) -0.2256(8) 0.300(6) Uani 1 1 d D . . . .
Cl8 Cl -0.6000(17) 0.0265(17) -0.1325(10) 0.420(12) Uani 1 1 d D U . . .
Cl9 Cl -0.7367(8) -0.0838(10) -0.2292(6) 0.274(5) Uani 1 1 d D U . . .
O1 O -0.8364(4) -0.3252(4) -0.7024(3) 0.0774(15) Uani 1 1 d . . . . .
O2 O -1.0711(4) -0.5031(4) -0.6774(3) 0.0754(15) Uani 1 1 d . . . . .
O2AA O -0.8199(7) -0.4624(8) -0.1248(4) 0.119(3) Uani 1 1 d . U . . .
O3 O -0.5662(8) -0.3153(11) -0.1502(5) 0.160(5) Uani 1 1 d . U . . .
N1 N -0.9541(4) -0.4132(4) -0.6903(3) 0.0639(15) Uani 1 1 d . . . . .
N2 N -0.6894(8) -0.3944(9) -0.1378(6) 0.114(3) Uani 1 1 d . U . . .
C1 C -1.0054(5) -0.4559(5) -0.6535(4) 0.0630(18) Uani 1 1 d . . . . .
C2 C -0.9764(4) -0.4428(4) -0.5793(4) 0.0519(15) Uani 1 1 d . . . . .
C3 C -1.0299(4) -0.4747(4) -0.5389(4) 0.0529(16) Uani 1 1 d . . . . .
H3 H -1.083340 -0.505008 -0.557897 0.063 Uiso 1 1 calc R . . . .
C4 C -1.0054(4) -0.4623(4) -0.4696(4) 0.0536(17) Uani 1 1 d . . . . .
C5 C -1.0631(4) -0.4888(4) -0.4266(4) 0.0576(18) Uani 1 1 d . . . . .
C6 C -1.0229(5) -0.5034(5) -0.3590(4) 0.0614(18) Uani 1 1 d . . . . .
C7 C -0.9338(5) -0.4671(5) -0.3303(5) 0.0641(18) Uani 1 1 d . U . . .
C8 C -0.8981(7) -0.4677(6) -0.2625(5) 0.078(2) Uani 1 1 d . U . . .
H8 H -0.930467 -0.495407 -0.235229 0.094 Uiso 1 1 calc R . . . .
C9 C -0.8146(6) -0.4278(6) -0.2339(5) 0.075(2) Uani 1 1 d . . . . .
C10 C -0.7783(10) -0.4283(10) -0.1619(7) 0.108(3) Uani 1 1 d . U . . .
C11 C -0.6443(10) -0.3457(13) -0.1794(8) 0.121(4) Uani 1 1 d . U . . .
C12 C -0.6779(6) -0.3453(7) -0.2465(5) 0.076(2) Uani 1 1 d . . . . .
C13 C -0.6292(6) -0.3075(7) -0.2867(4) 0.074(2) Uani 1 1 d . U . . .
H13 H -0.574249 -0.279724 -0.267730 0.089 Uiso 1 1 calc R . . . .
C14 C -0.6605(5) -0.3094(5) -0.3580(4) 0.0601(16) Uani 1 1 d . U . . .
C15 C -0.5997(4) -0.2844(5) -0.4000(4) 0.0595(17) Uani 1 1 d D U . . .
C16 C -0.6267(4) -0.3099(4) -0.4671(4) 0.0522(15) Uani 1 1 d . U . . .
C17 C -0.7212(4) -0.3302(4) -0.4980(4) 0.0557(18) Uani 1 1 d . . . . .
C18 C -0.7576(4) -0.3278(4) -0.5653(4) 0.0482(14) Uani 1 1 d . . . . .
H18 H -0.723482 -0.303382 -0.592606 0.058 Uiso 1 1 calc R . . . .
C19 C -0.8422(5) -0.3600(4) -0.5933(4) 0.0556(16) Uani 1 1 d . . . . .
C20 C -0.8769(5) -0.3633(5) -0.6645(4) 0.0610(17) Uani 1 1 d . . . . .
C21 C -0.8946(4) -0.3972(4) -0.5513(4) 0.0516(17) Uani 1 1 d . . . . .
C22 C -0.8646(4) -0.3912(4) -0.4833(4) 0.0475(15) Uani 1 1 d . . . . .
C23 C -0.7773(4) -0.3557(4) -0.4546(4) 0.0496(15) Uani 1 1 d . . . . .
C24 C -0.7450(4) -0.3487(4) -0.3853(4) 0.0514(15) Uani 1 1 d . . . . .
C25 C -0.7979(5) -0.3862(4) -0.3435(4) 0.0570(17) Uani 1 1 d . . . . .
C26 C -0.7630(6) -0.3856(5) -0.2743(5) 0.070(2) Uani 1 1 d . . . . .
C27 C -0.8848(5) -0.4262(4) -0.3710(4) 0.0553(16) Uani 1 1 d . . . . .
C28 C -0.9184(4) -0.4258(4) -0.4406(4) 0.0542(17) Uani 1 1 d . . . . .
C29 C -1.0730(6) -0.5542(6) -0.3216(5) 0.078(2) Uani 1 1 d . . . . .
H29 H -1.048379 -0.564059 -0.276686 0.093 Uiso 1 1 calc R . . . .
C30 C -1.1563(6) -0.5887(6) -0.3504(6) 0.083(3) Uani 1 1 d . U . . .
H30 H -1.183653 -0.628856 -0.326730 0.100 Uiso 1 1 calc R . . . .
C31 C -1.2017(6) -0.5641(5) -0.4156(6) 0.076(2) Uani 1 1 d . U . . .
C32 C -1.1579(5) -0.5045(4) -0.4514(5) 0.065(2) Uani 1 1 d . . . . .
C33 C -1.2134(4) -0.4622(5) -0.5105(5) 0.068(2) Uani 1 1 d . . . . .
C34 C -1.2944(5) -0.5080(5) -0.5416(6) 0.084(3) Uani 1 1 d D U . . .
C35 C -1.3299(5) -0.5734(5) -0.5060(6) 0.084(3) Uani 1 1 d D U . . .
H35 H -1.383564 -0.602073 -0.526902 0.101 Uiso 1 1 calc R . . . .
C36 C -1.2922(6) -0.5956(6) -0.4465(8) 0.090(3) Uani 1 1 d . U . . .
H36 H -1.322957 -0.632079 -0.422734 0.108 Uiso 1 1 calc R . . . .
C37 C -1.3335(6) -0.4851(7) -0.6088(6) 0.092(3) Uani 1 1 d D U . . .
H37 H -1.386392 -0.514342 -0.630660 0.111 Uiso 1 1 calc R . . . .
C38 C -1.2962(5) -0.4209(6) -0.6432(6) 0.087(3) Uani 1 1 d D U . . .
H38 H -1.319280 -0.412981 -0.688588 0.104 Uiso 1 1 calc R . . . .
C39 C -1.2225(4) -0.3675(5) -0.6084(5) 0.071(2) Uani 1 1 d D . . . .
C40 C -1.1908(4) -0.3798(4) -0.5394(5) 0.0607(19) Uani 1 1 d . . . . .
C41 C -1.1298(4) -0.3115(4) -0.5024(4) 0.0563(16) Uani 1 1 d . U . . .
C42 C -1.0821(5) -0.2565(4) -0.5386(4) 0.0557(16) Uani 1 1 d . . . . .
C43 C -1.1081(6) -0.2530(5) -0.6084(5) 0.067(2) Uani 1 1 d . . . . .
H43 H -1.076413 -0.217401 -0.632029 0.080 Uiso 1 1 calc R . . . .
C44 C -1.1820(7) -0.3036(6) -0.6409(5) 0.081(2) Uani 1 1 d . . . . .
H44 H -1.205249 -0.294464 -0.686075 0.098 Uiso 1 1 calc R . . . .
C45 C -1.0069(5) -0.2024(4) -0.5010(5) 0.064(2) Uani 1 1 d . . . . .
H45 H -0.973595 -0.167494 -0.523928 0.077 Uiso 1 1 calc R . . . .
C46 C -0.9842(5) -0.2012(4) -0.4349(5) 0.0624(19) Uani 1 1 d . . . . .
H46 H -0.930819 -0.173265 -0.412623 0.075 Uiso 1 1 calc R . . . .
C47 C -1.0422(5) -0.2430(4) -0.3978(4) 0.0617(19) Uani 1 1 d . . . . .
C48 C -1.0279(7) -0.2295(6) -0.3294(5) 0.076(2) Uani 1 1 d . . . . .
H48 H -0.977201 -0.198223 -0.305992 0.091 Uiso 1 1 calc R . . . .
C49 C -1.0904(8) -0.2634(7) -0.2971(6) 0.089(3) Uani 1 1 d . . . . .
H49 H -1.080929 -0.254570 -0.251634 0.106 Uiso 1 1 calc R . . . .
C50 C -1.1659(7) -0.3096(6) -0.3299(6) 0.082(2) Uani 1 1 d . . . . .
H50 H -1.207048 -0.330928 -0.306832 0.098 Uiso 1 1 calc R . . . .
C51 C -1.1808(6) -0.3243(5) -0.3961(5) 0.072(2) Uani 1 1 d . . . . .
H51 H -1.233656 -0.353846 -0.417584 0.086 Uiso 1 1 calc R . . . .
C52 C -1.1184(5) -0.2962(4) -0.4345(4) 0.0576(17) Uani 1 1 d . U . . .
C53 C -0.5160(5) -0.2394(5) -0.3752(4) 0.0654(18) Uani 1 1 d D . . . .
H53 H -0.498523 -0.222946 -0.330761 0.078 Uiso 1 1 calc R . . . .
C54 C -0.4616(5) -0.2203(5) -0.4165(5) 0.066(2) Uani 1 1 d . . . . .
H54 H -0.412054 -0.182315 -0.402212 0.079 Uiso 1 1 calc R . . . .
C55 C -0.4796(5) -0.2580(4) -0.4815(4) 0.0596(18) Uani 1 1 d . . . . .
C56 C -0.5582(4) -0.3120(4) -0.5047(4) 0.0527(15) Uani 1 1 d . . . . .
C57 C -0.5640(4) -0.3681(4) -0.5621(4) 0.0529(15) Uani 1 1 d . . . . .
C58 C -0.5123(4) -0.3420(5) -0.6075(4) 0.0602(18) Uani 1 1 d . . . . .
C59 C -0.4415(5) -0.2766(5) -0.5875(5) 0.071(2) Uani 1 1 d . . . . .
H59 H -0.409103 -0.257170 -0.617657 0.085 Uiso 1 1 calc R . . . .
C60 C -0.4214(5) -0.2427(5) -0.5251(5) 0.066(2) Uani 1 1 d . . . . .
H60 H -0.368862 -0.208887 -0.510356 0.079 Uiso 1 1 calc R . . . .
C61 C -0.5347(5) -0.3788(6) -0.6726(5) 0.070(2) Uani 1 1 d . . . . .
H61 H -0.502713 -0.360108 -0.703226 0.084 Uiso 1 1 calc R . . . .
C62 C -0.6006(5) -0.4396(6) -0.6907(4) 0.0666(19) Uani 1 1 d . . . . .
H62 H -0.618612 -0.457960 -0.734723 0.080 Uiso 1 1 calc R . . . .
C63 C -0.6442(5) -0.4772(5) -0.6422(4) 0.0581(16) Uani 1 1 d . . . . .
C64 C -0.6171(4) -0.4499(4) -0.5754(4) 0.0498(15) Uani 1 1 d . . . . .
C65 C -0.6467(4) -0.5035(4) -0.5260(4) 0.0501(14) Uani 1 1 d . U . . .
C66 C -0.7267(4) -0.5557(4) -0.5476(4) 0.0525(16) Uani 1 1 d . . . . .
C67 C -0.7598(5) -0.5711(4) -0.6157(4) 0.0607(18) Uani 1 1 d . . . . .
H67 H -0.813415 -0.603286 -0.630110 0.073 Uiso 1 1 calc R . . . .
C68 C -0.7170(5) -0.5412(5) -0.6606(5) 0.070(2) Uani 1 1 d . . . . .
H68 H -0.734480 -0.561819 -0.704078 0.084 Uiso 1 1 calc R . . . .
C69 C -0.7697(4) -0.5906(4) -0.4992(5) 0.0600(18) Uani 1 1 d . U . . .
H69 H -0.824868 -0.620230 -0.513705 0.072 Uiso 1 1 calc R . . . .
C70 C -0.7353(5) -0.5831(5) -0.4349(5) 0.0607(18) Uani 1 1 d . U . . .
H70 H -0.768100 -0.602640 -0.405092 0.073 Uiso 1 1 calc R . . . .
C71 C -0.6457(5) -0.5442(4) -0.4109(4) 0.0548(16) Uani 1 1 d . . . . .
C72 C -0.6027(6) -0.5472(6) -0.3424(5) 0.074(2) Uani 1 1 d . . . . .
H72 H -0.634145 -0.568955 -0.312428 0.088 Uiso 1 1 calc R . . . .
C73 C -0.5147(7) -0.5181(6) -0.3199(6) 0.080(2) Uani 1 1 d . . . . .
H73 H -0.486859 -0.518380 -0.274828 0.096 Uiso 1 1 calc R . . . .
C74 C -0.4670(5) -0.4872(5) -0.3679(5) 0.069(2) Uani 1 1 d . . . . .
H74 H -0.406901 -0.469067 -0.353536 0.082 Uiso 1 1 calc R . . . .
C75 C -0.5070(5) -0.4841(5) -0.4324(4) 0.0594(18) Uani 1 1 d . . . . .
H75 H -0.473414 -0.466678 -0.462279 0.071 Uiso 1 1 calc R . . . .
C76 C -0.6006(4) -0.5070(4) -0.4568(4) 0.0545(16) Uani 1 1 d . U . . .
C77 C -0.9847(7) -0.4277(7) -0.7643(5) 0.090(3) Uani 1 1 d D U . . .
H77 H -0.940262 -0.394826 -0.782592 0.108 Uiso 1 1 calc R . . . .
C78 C -0.9756(12) -0.5264(9) -0.7843(7) 0.130(5) Uani 1 1 d D U . . .
H78A H -0.926737 -0.554683 -0.751874 0.157 Uiso 1 1 calc R . . . .
H78B H -1.031104 -0.558382 -0.783714 0.157 Uiso 1 1 calc R . . . .
C79 C -0.9568(10) -0.5355(14) -0.8531(7) 0.136(5) Uani 1 1 d D U . . .
H79A H -0.984262 -0.484661 -0.880101 0.164 Uiso 1 1 calc R . . . .
H79B H -0.985748 -0.590150 -0.873813 0.164 Uiso 1 1 calc R . . . .
C80 C -0.8559(12) -0.539(2) -0.8526(12) 0.194(7) Uani 1 1 d D U . . .
H80A H -0.833495 -0.596283 -0.832392 0.233 Uiso 1 1 calc R . . . .
H80B H -0.826789 -0.492210 -0.822138 0.233 Uiso 1 1 calc R . . . .
C81 C -0.819(2) -0.530(3) -0.9150(13) 0.249(11) Uani 1 1 d D U . . .
H81A H -0.852711 -0.567870 -0.950170 0.299 Uiso 1 1 calc R . . . .
H81B H -0.824446 -0.467416 -0.930486 0.299 Uiso 1 1 calc R . . . .
C82 C -0.718(2) -0.558(4) -0.897(2) 0.294(17) Uani 1 1 d D U . . .
H82A H -0.685670 -0.518437 -0.863091 0.441 Uiso 1 1 d R . . . .
H82B H -0.712060 -0.619137 -0.882021 0.441 Uiso 1 1 d R . . . .
H82C H -0.694040 -0.552067 -0.935901 0.441 Uiso 1 1 d R . . . .
C83 C -1.0755(10) -0.3794(9) -0.7936(9) 0.140(5) Uani 1 1 d D U . . .
H83A H -1.096708 -0.393562 -0.840414 0.168 Uiso 1 1 calc R . . . .
H83B H -1.121007 -0.398672 -0.770920 0.168 Uiso 1 1 calc R . . . .
C84 C -1.0580(11) -0.2784(9) -0.7841(7) 0.124(4) Uani 1 1 d D U . . .
H84A H -1.050036 -0.264954 -0.737352 0.148 Uiso 1 1 calc R . . . .
H84B H -1.001033 -0.265009 -0.795351 0.148 Uiso 1 1 calc R . . . .
C85 C -1.1284(15) -0.2146(14) -0.8227(8) 0.172(6) Uani 1 1 d D U . . .
H85A H -1.109775 -0.153174 -0.809580 0.206 Uiso 1 1 calc R . . . .
H85B H -1.184874 -0.225585 -0.810153 0.206 Uiso 1 1 calc R . . . .
C86 C -1.1462(18) -0.2210(19) -0.8982(9) 0.194(8) Uani 1 1 d D U . . .
H86A H -1.207699 -0.201315 -0.917298 0.233 Uiso 1 1 calc R . . . .
H86B H -1.141962 -0.284034 -0.910157 0.233 Uiso 1 1 calc R . . . .
C87 C -1.082(3) -0.165(4) -0.9297(19) 0.299(17) Uani 1 1 d D U . . .
H87A H -1.086094 -0.102604 -0.919383 0.448 Uiso 1 1 d R . . . .
H87B H -1.020784 -0.185954 -0.912213 0.448 Uiso 1 1 d R . . . .
H87C H -1.097864 -0.173574 -0.976893 0.448 Uiso 1 1 d R . . . .
C88 C -0.6519(18) -0.4120(17) -0.0640(11) 0.177(7) Uani 1 1 d D U . . .
H88 H -0.702068 -0.441951 -0.050449 0.212 Uiso 1 1 calc R . . . .
C89 C -0.645(2) -0.3200(19) -0.0295(15) 0.208(8) Uani 1 1 d D U . . .
H89A H -0.597555 -0.285894 -0.042064 0.249 Uiso 1 1 calc R . . . .
H89B H -0.626130 -0.330377 0.017970 0.249 Uiso 1 1 calc R . . . .
C90 C -0.730(2) -0.260(2) -0.0425(19) 0.238(10) Uani 1 1 d D U . . .
H90A H -0.776816 -0.285887 -0.023535 0.285 Uiso 1 1 calc R . . . .
H90B H -0.753956 -0.249197 -0.089404 0.285 Uiso 1 1 calc R . . . .
C91 C -0.688(3) -0.174(2) -0.005(2) 0.280(12) Uani 1 1 d D U . . .
H91A H -0.667076 -0.184613 0.042172 0.336 Uiso 1 1 calc R . . . .
H91B H -0.638240 -0.151070 -0.022317 0.336 Uiso 1 1 calc R . . . .
C92 C -0.771(2) -0.112(3) -0.022(3) 0.294(14) Uani 1 1 d D U . . .
H92A H -0.805325 -0.116816 0.011642 0.353 Uiso 1 1 calc R . . . .
H92B H -0.810292 -0.128788 -0.064506 0.353 Uiso 1 1 calc R . . . .
C93 C -0.736(4) -0.015(3) -0.025(3) 0.35(2) Uani 1 1 d D U . . .
H93A H -0.697963 0.008290 0.015563 0.530 Uiso 1 1 d R . . . .
H93B H -0.703773 -0.012080 -0.059417 0.530 Uiso 1 1 d R . . . .
H93C H -0.789763 0.021470 -0.037277 0.530 Uiso 1 1 d R . . . .
C94 C -0.569(2) -0.470(2) -0.0319(18) 0.256(11) Uani 1 1 d D U . . .
H94A H -0.580170 -0.503753 0.005470 0.307 Uiso 1 1 calc R . . . .
H94B H -0.516142 -0.432146 -0.016112 0.307 Uiso 1 1 calc R . . . .
C95 C -0.553(3) -0.536(3) -0.086(2) 0.304(13) Uani 1 1 d D U . . .
H95A H -0.570751 -0.507511 -0.128928 0.364 Uiso 1 1 calc R . . . .
H95B H -0.488803 -0.550736 -0.077280 0.364 Uiso 1 1 calc R . . . .
C96 C -0.608(3) -0.623(3) -0.085(2) 0.314(14) Uani 1 1 d D U . . .
H96A H -0.616008 -0.632689 -0.040059 0.377 Uiso 1 1 calc R . . . .
H96B H -0.667791 -0.615661 -0.114112 0.377 Uiso 1 1 calc R . . . .
C97 C -0.560(3) -0.704(3) -0.106(2) 0.290(15) Uani 1 1 d D U . . .
H97A H -0.575459 -0.758700 -0.085848 0.348 Uiso 1 1 calc R . . . .
H97B H -0.494764 -0.695702 -0.092210 0.348 Uiso 1 1 calc R . . . .
C98 C -0.588(4) -0.713(4) -0.183(2) 0.34(2) Uani 1 1 d D U . . .
H98A H -0.572205 -0.664024 -0.207770 0.513 Uiso 1 1 d R . . . .
H98B H -0.653385 -0.718154 -0.192450 0.513 Uiso 1 1 d R . . . .
H98C H -0.563685 -0.768524 -0.195260 0.513 Uiso 1 1 d R . . . .
C99 C -0.2743(10) -0.7388(11) -0.2085(7) 0.116(4) Uani 1 1 d . U . . .
H99 H -0.248808 -0.782535 -0.234589 0.139 Uiso 1 1 calc R . . . .
C100 C -0.3667(16) -0.3240(12) -0.1557(7) 0.222(11) Uani 1 1 d D U . . .
H100 H -0.431570 -0.318457 -0.158126 0.267 Uiso 1 1 calc R . . . .
C102 C -0.6235(11) -0.069(2) -0.1849(13) 0.31(2) Uani 1 1 d D U . . .
H102 H -0.611407 -0.120501 -0.154504 0.371 Uiso 1 1 calc R . . . .
Cl10 Cl -0.076(2) -0.519(2) -0.0511(13) 0.58(2) Uani 1 1 d D U . . .
Cl11 Cl -0.0149(14) -0.3478(15) -0.0295(9) 0.391(10) Uani 1 1 d D U . . .
Cl12 Cl -0.0754(6) -0.4257(9) -0.1554(5) 0.245(4) Uani 1 1 d D U . . .
C101 C -0.0024(15) -0.4423(16) -0.0786(8) 0.240(14) Uani 1 1 d D U . . .
H101 H 0.059181 -0.462803 -0.077424 0.288 Uiso 1 1 calc R . . . .

loop_
_atom_site_aniso_label
_atom_site_aniso_U_11
_atom_site_aniso_U_22
_atom_site_aniso_U_33
_atom_site_aniso_U_23
_atom_site_aniso_U_13
_atom_site_aniso_U_12
Cl1 0.126(2) 0.092(2) 0.214(4) 0.025(2) 0.057(3) 0.0031(18)
Cl2 0.133(3) 0.274(8) 0.177(4) -0.045(5) 0.034(3) -0.004(4)
Cl3 0.328(8) 0.152(4) 0.110(3) 0.002(2) 0.080(4) -0.043(5)
Cl4 0.319(13) 0.351(16) 0.410(16) -0.190(14) -0.067(12) -0.022(12)
Cl5 0.314(11) 0.249(9) 0.197(6) -0.023(6) -0.027(7) -0.070(8)
Cl6 0.205(7) 0.482(19) 0.215(7) -0.023(9) 0.072(6) 0.066(9)
Cl7 0.253(10) 0.289(15) 0.386(15) 0.067(13) 0.132(10) -0.012(10)
Cl8 0.48(2) 0.38(2) 0.363(16) -0.137(16) 0.025(15) 0.006(18)
Cl9 0.259(9) 0.278(11) 0.286(10) 0.083(9) 0.067(7) -0.044(9)
O1 0.083(4) 0.072(4) 0.079(4) 0.013(3) 0.021(3) -0.007(3)
O2 0.057(3) 0.067(3) 0.103(4) -0.020(3) 0.021(3) -0.005(2)
O2AA 0.137(6) 0.138(7) 0.095(5) 0.030(5) 0.050(5) -0.015(6)
O3 0.133(7) 0.233(13) 0.105(6) 0.004(7) 0.013(5) -0.088(8)
N1 0.062(3) 0.053(3) 0.078(4) -0.003(3) 0.018(3) 0.004(2)
N2 0.110(6) 0.129(7) 0.104(6) 0.015(5) 0.030(5) -0.011(5)
C1 0.057(4) 0.048(4) 0.088(6) -0.006(3) 0.024(4) 0.001(3)
C2 0.043(3) 0.034(3) 0.082(5) -0.006(3) 0.020(3) 0.003(2)
C3 0.046(3) 0.032(3) 0.085(5) -0.003(3) 0.024(3) 0.005(2)
C4 0.039(3) 0.028(3) 0.102(6) 0.002(3) 0.034(3) 0.0029(19)
C5 0.051(3) 0.027(3) 0.105(6) 0.001(3) 0.040(4) 0.003(2)
C6 0.065(4) 0.040(3) 0.090(6) 0.001(3) 0.041(4) -0.001(3)
C7 0.061(4) 0.040(3) 0.101(6) 0.009(3) 0.037(4) 0.005(3)
C8 0.084(5) 0.059(5) 0.102(6) 0.015(4) 0.043(5) 0.001(4)
C9 0.071(5) 0.075(5) 0.081(6) 0.018(4) 0.025(4) 0.003(4)
C10 0.111(7) 0.112(8) 0.104(7) 0.019(6) 0.034(6) -0.008(6)
C11 0.113(8) 0.138(9) 0.117(8) -0.004(7) 0.041(6) -0.019(7)
C12 0.076(5) 0.085(6) 0.068(6) -0.003(4) 0.017(4) 0.000(4)
C13 0.075(5) 0.078(5) 0.074(5) -0.004(4) 0.028(4) -0.006(4)
C14 0.056(4) 0.049(4) 0.080(5) -0.004(3) 0.026(3) -0.002(3)
C15 0.048(4) 0.042(3) 0.092(5) -0.005(3) 0.023(3) -0.003(2)
C16 0.048(3) 0.030(3) 0.085(5) 0.000(3) 0.028(3) 0.000(2)
C17 0.048(3) 0.029(3) 0.103(6) -0.002(3) 0.042(4) -0.001(2)
C18 0.042(3) 0.038(3) 0.070(4) 0.004(2) 0.024(3) 0.002(2)
C19 0.057(4) 0.035(3) 0.082(5) 0.004(3) 0.031(3) 0.007(2)
C20 0.058(4) 0.050(4) 0.082(5) 0.006(3) 0.028(4) 0.003(3)
C21 0.037(3) 0.031(3) 0.094(6) -0.005(3) 0.032(3) 0.001(2)
C22 0.045(3) 0.028(3) 0.077(5) 0.000(2) 0.028(3) 0.002(2)
C23 0.044(3) 0.029(3) 0.083(5) 0.003(2) 0.030(3) 0.000(2)
C24 0.052(3) 0.037(3) 0.072(5) 0.002(2) 0.028(3) 0.003(2)
C25 0.058(4) 0.034(3) 0.086(5) 0.001(3) 0.030(3) 0.003(2)
C26 0.073(5) 0.054(4) 0.093(7) 0.001(3) 0.039(4) 0.002(3)
C27 0.059(4) 0.038(3) 0.077(5) 0.005(3) 0.034(3) 0.009(3)
C28 0.050(3) 0.027(3) 0.095(6) -0.001(3) 0.033(3) 0.002(2)
C29 0.089(5) 0.051(4) 0.106(7) 0.018(4) 0.048(5) -0.005(4)
C30 0.077(5) 0.044(4) 0.142(8) 0.017(4) 0.055(5) -0.006(3)
C31 0.067(4) 0.039(4) 0.141(7) -0.007(4) 0.062(5) -0.008(3)
C32 0.057(4) 0.031(3) 0.117(6) -0.009(3) 0.040(4) -0.003(3)
C33 0.040(3) 0.051(4) 0.122(7) -0.019(4) 0.035(4) -0.007(3)
C34 0.050(4) 0.050(4) 0.154(8) -0.033(5) 0.029(5) -0.006(3)
C35 0.046(4) 0.054(5) 0.161(9) -0.023(5) 0.043(5) -0.011(3)
C36 0.066(5) 0.048(4) 0.174(10) -0.004(5) 0.063(6) -0.011(3)
C37 0.047(4) 0.087(6) 0.149(8) -0.040(6) 0.034(5) -0.002(4)
C38 0.054(4) 0.077(6) 0.124(8) -0.029(5) 0.011(4) 0.013(4)
C39 0.044(4) 0.053(4) 0.117(8) -0.015(4) 0.023(4) 0.010(3)
C40 0.046(3) 0.035(3) 0.106(6) -0.013(3) 0.029(4) 0.007(2)
C41 0.043(3) 0.030(3) 0.101(5) -0.003(3) 0.028(3) 0.002(2)
C42 0.063(4) 0.028(3) 0.083(5) 0.002(3) 0.030(3) 0.007(2)
C43 0.077(5) 0.039(4) 0.095(6) 0.005(3) 0.040(4) 0.014(3)
C44 0.096(6) 0.064(5) 0.087(6) -0.002(4) 0.030(5) 0.030(5)
C45 0.062(4) 0.031(3) 0.105(7) 0.006(3) 0.031(4) -0.006(3)
C46 0.065(4) 0.028(3) 0.098(6) 0.002(3) 0.025(4) 0.005(2)
C47 0.061(4) 0.031(3) 0.096(6) -0.001(3) 0.023(4) 0.000(2)
C48 0.090(6) 0.048(4) 0.091(6) -0.006(4) 0.024(5) -0.002(4)
C49 0.124(8) 0.062(5) 0.090(6) 0.015(4) 0.046(6) 0.017(5)
C50 0.099(6) 0.042(4) 0.114(8) 0.008(4) 0.046(5) 0.003(4)
C51 0.080(5) 0.031(3) 0.118(7) 0.007(3) 0.049(4) 0.004(3)
C52 0.051(3) 0.025(3) 0.102(5) -0.006(3) 0.031(3) 0.000(2)
C53 0.068(4) 0.049(4) 0.083(5) -0.005(3) 0.026(4) -0.006(3)
C54 0.043(3) 0.052(4) 0.108(6) -0.009(4) 0.026(4) -0.013(3)
C55 0.053(4) 0.037(3) 0.097(6) 0.000(3) 0.032(3) -0.009(2)
C56 0.042(3) 0.035(3) 0.087(5) 0.000(3) 0.026(3) -0.004(2)
C57 0.045(3) 0.037(3) 0.085(5) 0.003(3) 0.030(3) -0.002(2)
C58 0.047(3) 0.049(4) 0.093(6) 0.007(3) 0.035(3) -0.005(2)
C59 0.055(4) 0.051(4) 0.118(7) 0.013(4) 0.042(4) -0.007(3)
C60 0.049(4) 0.042(3) 0.117(7) 0.000(4) 0.039(4) -0.007(3)
C61 0.061(4) 0.068(5) 0.090(6) 0.011(4) 0.040(4) -0.001(3)
C62 0.063(4) 0.064(4) 0.073(5) 0.008(3) 0.018(4) 0.007(3)
C63 0.058(4) 0.045(3) 0.078(5) 0.002(3) 0.030(3) 0.000(3)
C64 0.043(3) 0.034(3) 0.079(5) 0.007(3) 0.028(3) 0.001(2)
C65 0.047(3) 0.028(3) 0.083(4) 0.000(2) 0.030(3) -0.002(2)
C66 0.043(3) 0.028(3) 0.091(5) 0.003(3) 0.025(3) 0.001(2)
C67 0.048(3) 0.038(3) 0.098(6) 0.000(3) 0.023(4) 0.000(2)
C68 0.061(4) 0.048(4) 0.101(6) -0.011(4) 0.019(4) 0.006(3)
C69 0.046(3) 0.026(3) 0.118(6) 0.005(3) 0.039(4) -0.001(2)
C70 0.053(4) 0.038(3) 0.102(6) 0.002(3) 0.039(4) 0.001(2)
C71 0.059(4) 0.034(3) 0.078(5) 0.002(3) 0.029(3) 0.000(2)
C72 0.082(5) 0.050(4) 0.098(7) 0.011(4) 0.039(5) 0.006(3)
C73 0.082(6) 0.060(5) 0.104(7) 0.008(4) 0.032(5) 0.004(4)
C74 0.057(4) 0.055(4) 0.095(6) 0.008(4) 0.020(4) 0.001(3)
C75 0.053(4) 0.039(3) 0.091(6) 0.003(3) 0.028(4) 0.000(2)
C76 0.053(3) 0.033(3) 0.085(5) 0.004(3) 0.031(3) 0.000(2)
C77 0.093(6) 0.093(6) 0.083(6) -0.003(4) 0.016(5) -0.007(5)
C78 0.155(9) 0.110(8) 0.117(8) -0.021(6) 0.013(7) 0.005(7)
C79 0.146(8) 0.131(9) 0.125(8) -0.018(7) 0.017(7) 0.009(8)
C80 0.191(10) 0.219(13) 0.183(11) -0.003(10) 0.067(10) 0.012(10)
C81 0.246(15) 0.256(16) 0.248(15) -0.004(12) 0.064(12) 0.021(12)
C82 0.30(3) 0.32(3) 0.27(2) -0.01(2) 0.07(2) 0.04(2)
C83 0.140(9) 0.139(9) 0.128(8) 0.009(7) 0.008(7) 0.013(8)
C84 0.142(8) 0.105(7) 0.111(7) 0.001(6) 0.004(7) 0.021(7)
C85 0.188(11) 0.155(10) 0.155(10) 0.013(9) 0.006(8) 0.042(9)
C86 0.208(12) 0.175(12) 0.186(12) 0.001(10) 0.021(10) 0.028(10)
C87 0.30(2) 0.29(3) 0.32(3) 0.01(2) 0.10(2) -0.01(2)
C88 0.182(11) 0.201(12) 0.147(9) 0.005(9) 0.040(9) -0.004(10)
C89 0.219(12) 0.212(13) 0.200(12) 0.004(11) 0.064(10) -0.014(11)
C90 0.250(14) 0.240(14) 0.225(13) -0.030(11) 0.060(11) -0.010(11)
C91 0.284(16) 0.276(16) 0.276(15) -0.015(12) 0.060(11) -0.007(12)
C92 0.301(18) 0.289(18) 0.293(17) -0.023(12) 0.074(12) 0.007(13)
C93 0.37(3) 0.34(3) 0.34(3) 0.03(2) 0.08(2) -0.01(2)
C94 0.260(14) 0.249(15) 0.255(14) -0.003(11) 0.053(11) 0.017(12)
C95 0.308(16) 0.303(17) 0.300(16) 0.012(12) 0.074(12) 0.002(12)
C96 0.315(17) 0.311(18) 0.312(17) -0.001(12) 0.068(12) -0.002(12)
C97 0.293(18) 0.288(19) 0.288(18) 0.000(12) 0.070(12) 0.007(12)
C98 0.35(3) 0.34(3) 0.34(3) 0.03(2) 0.10(2) -0.01(2)
C99 0.123(8) 0.123(8) 0.111(7) -0.012(6) 0.046(6) 0.025(7)
C100 0.229(15) 0.209(16) 0.217(15) 0.008(12) 0.030(12) -0.010(13)
C102 0.30(3) 0.31(3) 0.33(2) 0.019(14) 0.083(14) -0.004(14)
Cl10 0.55(3) 0.57(3) 0.59(3) 0.02(2) 0.09(2) -0.02(3)
Cl11 0.435(19) 0.38(2) 0.407(18) -0.072(15) 0.192(16) 0.059(17)
Cl12 0.212(7) 0.266(10) 0.272(9) 0.059(8) 0.084(6) 0.026(7)
C101 0.238(17) 0.263(19) 0.236(17) -0.005(13) 0.089(13) 0.012(13)

loop_
_atom_type_symbol
_atom_type_description
_atom_type_scat_dispersion_real
_atom_type_scat_dispersion_imag
_atom_type_scat_source
C C 0.0181 0.0091 'International Tables Vol C Tables 4.2.6.8 and 6.1.1.4'
H H 0.0000 0.0000 'International Tables Vol C Tables 4.2.6.8 and 6.1.1.4'
Cl Cl 0.3639 0.7018 'International Tables Vol C Tables 4.2.6.8 and 6.1.1.4'
N N 0.0311 0.0180 'International Tables Vol C Tables 4.2.6.8 and 6.1.1.4'
O O 0.0492 0.0322 'International Tables Vol C Tables 4.2.6.8 and 6.1.1.4'

loop_
_geom_angle_atom_site_label_1
_geom_angle_atom_site_label_2
_geom_angle_atom_site_label_3
_geom_angle
_geom_angle_site_symmetry_1
_geom_angle_site_symmetry_3
_geom_angle_publ_flag
C1 N1 C20 125.1(7) . . ?
C1 N1 C77 115.1(7) . . ?
C20 N1 C77 119.7(7) . . ?
C10 N2 C11 121.6(11) . . ?
C10 N2 C88 113.0(14) . . ?
C11 N2 C88 125.4(14) . . ?
O2 C1 N1 123.9(8) . . ?
O2 C1 C2 119.8(7) . . ?
N1 C1 C2 116.3(6) . . ?
C3 C2 C1 120.4(6) . . ?
C3 C2 C21 120.0(7) . . ?
C21 C2 C1 119.7(6) . . ?
C2 C3 C4 121.7(6) . . ?
C3 C4 C5 122.9(6) . . ?
C3 C4 C28 118.2(6) . . ?
C28 C4 C5 118.9(7) . . ?
C6 C5 C4 118.3(6) . . ?
C6 C5 C32 119.6(7) . . ?
C32 C5 C4 122.1(8) . . ?
C5 C6 C7 119.6(6) . . ?
C5 C6 C29 117.5(7) . . ?
C29 C6 C7 122.8(8) . . ?
C8 C7 C6 121.2(7) . . ?
C8 C7 C27 119.0(7) . . ?
C27 C7 C6 119.7(8) . . ?
C7 C8 C9 121.7(8) . . ?
C8 C9 C10 120.9(9) . . ?
C8 C9 C26 120.6(9) . . ?
C26 C9 C10 118.5(9) . . ?
O2AA C10 N2 121.3(12) . . ?
O2AA C10 C9 121.5(12) . . ?
N2 C10 C9 117.0(10) . . ?
O3 C11 N2 114.8(13) . . ?
O3 C11 C12 124.1(13) . . ?
C12 C11 N2 120.4(12) . . ?
C11 C12 C26 119.7(10) . . ?
C13 C12 C11 120.2(10) . . ?
C13 C12 C26 120.1(8) . . ?
C12 C13 C14 121.8(8) . . ?
C13 C14 C15 120.4(7) . . ?
C24 C14 C13 118.0(7) . . ?
C24 C14 C15 120.8(7) . . ?
C16 C15 C14 116.6(6) . . ?
C16 C15 C53 120.5(7) . . ?
C53 C15 C14 122.9(7) . . ?
C15 C16 C17 120.9(6) . . ?
C15 C16 C56 117.7(6) . . ?
C56 C16 C17 121.3(7) . . ?
C18 C17 C16 123.9(6) . . ?
C18 C17 C23 119.3(6) . . ?
C23 C17 C16 116.8(7) . . ?
C19 C18 C17 122.3(6) . . ?
C18 C19 C20 121.6(6) . . ?
C18 C19 C21 118.7(7) . . ?
C21 C19 C20 119.6(6) . . ?
O1 C20 N1 120.1(8) . . ?
O1 C20 C19 121.1(7) . . ?
N1 C20 C19 118.8(7) . . ?
C2 C21 C19 119.8(7) . . ?
C22 C21 C2 119.7(6) . . ?
C22 C21 C19 120.5(6) . . ?
C21 C22 C23 120.0(6) . . ?
C21 C22 C28 120.8(6) . . ?
C23 C22 C28 119.1(6) . . ?
C22 C23 C17 118.2(7) . . ?
C24 C23 C17 120.5(6) . . ?
C24 C23 C22 121.3(6) . . ?
C14 C24 C23 120.4(6) . . ?
C14 C24 C25 120.7(7) . . ?
C23 C24 C25 118.8(6) . . ?
C24 C25 C27 121.2(7) . . ?
C26 C25 C24 119.2(6) . . ?
C26 C25 C27 119.6(7) . . ?
C12 C26 C9 121.7(9) . . ?
C25 C26 C9 118.2(8) . . ?
C25 C26 C12 120.1(8) . . ?
C7 C27 C25 120.9(7) . . ?
C7 C27 C28 120.6(7) . . ?
C28 C27 C25 118.5(6) . . ?
C4 C28 C22 118.9(7) . . ?
C27 C28 C4 120.2(6) . . ?
C27 C28 C22 120.9(6) . . ?
C30 C29 C6 121.4(9) . . ?
C29 C30 C31 120.8(8) . . ?
C30 C31 C32 118.7(8) . . ?
C30 C31 C36 122.3(8) . . ?
C32 C31 C36 118.9(10) . . ?
C5 C32 C33 124.5(7) . . ?
C31 C32 C5 118.2(8) . . ?
C31 C32 C33 117.4(7) . . ?
C34 C33 C32 116.3(8) . . ?
C34 C33 C40 118.9(8) . . ?
C40 C33 C32 124.7(6) . . ?
C33 C34 C37 116.6(8) . . ?
C35 C34 C33 119.5(10) . . ?
C35 C34 C37 124.0(8) . . ?
C36 C35 C34 123.3(9) . . ?
C35 C36 C31 120.3(9) . . ?
C38 C37 C34 122.8(8) . . ?
C37 C38 C39 119.2(9) . . ?
C40 C39 C38 118.8(8) . . ?
C44 C39 C38 121.3(10) . . ?
C44 C39 C40 119.9(7) . . ?
C33 C40 C41 123.6(8) . . ?
C39 C40 C33 118.5(7) . . ?
C39 C40 C41 117.7(7) . . ?
C42 C41 C40 117.4(7) . . ?
C52 C41 C40 123.5(6) . . ?
C52 C41 C42 119.1(6) . . ?
C41 C42 C45 117.7(7) . . ?
C43 C42 C41 120.8(7) . . ?
C43 C42 C45 121.4(7) . . ?
C44 C43 C42 118.5(8) . . ?
C43 C44 C39 122.3(9) . . ?
C46 C45 C42 122.3(7) . . ?
C45 C46 C47 120.3(7) . . ?
C46 C47 C52 117.6(8) . . ?
C48 C47 C46 121.0(7) . . ?
C48 C47 C52 121.3(7) . . ?
C49 C48 C47 118.9(9) . . ?
C50 C49 C48 122.2(10) . . ?
C51 C50 C49 120.1(9) . . ?
C50 C51 C52 122.9(8) . . ?
C41 C52 C47 120.4(6) . . ?
C41 C52 C51 125.0(7) . . ?
C51 C52 C47 114.4(8) . . ?
C54 C53 C15 119.9(8) . . ?
C53 C54 C55 120.7(6) . . ?
C54 C55 C60 122.1(6) . . ?
C56 C55 C54 119.6(6) . . ?
C56 C55 C60 118.3(7) . . ?
C55 C56 C16 117.5(6) . . ?
C55 C56 C57 118.9(6) . . ?
C57 C56 C16 123.5(5) . . ?
C56 C57 C64 124.3(6) . . ?
C58 C57 C56 117.5(6) . . ?
C58 C57 C64 118.3(7) . . ?
C57 C58 C59 119.2(8) . . ?
C57 C58 C61 118.9(6) . . ?
C61 C58 C59 121.8(7) . . ?
C60 C59 C58 120.6(7) . . ?
C59 C60 C55 121.1(6) . . ?
C62 C61 C58 121.3(7) . . ?
C61 C62 C63 120.3(8) . . ?
C64 C63 C62 120.1(6) . . ?
C64 C63 C68 118.4(7) . . ?
C68 C63 C62 121.5(8) . . ?
C57 C64 C65 125.1(7) . . ?
C63 C64 C57 116.6(6) . . ?
C63 C64 C65 118.2(6) . . ?
C66 C65 C64 117.4(6) . . ?
C66 C65 C76 118.2(6) . . ?
C76 C65 C64 124.4(5) . . ?
C65 C66 C69 118.6(7) . . ?
C67 C66 C65 118.8(6) . . ?
C67 C66 C69 122.6(6) . . ?
C68 C67 C66 122.3(7) . . ?
C67 C68 C63 120.5(8) . . ?
C70 C69 C66 123.2(6) . . ?
C69 C70 C71 119.6(7) . . ?
C72 C71 C70 120.1(7) . . ?
C76 C71 C70 119.4(7) . . ?
C76 C71 C72 120.5(7) . . ?
C73 C72 C71 120.7(8) . . ?
C72 C73 C74 118.3(9) . . ?
C75 C74 C73 121.4(8) . . ?
C74 C75 C76 121.6(7) . . ?
C71 C76 C65 119.1(6) . . ?
C71 C76 C75 117.1(7) . . ?
C75 C76 C65 123.4(6) . . ?
N1 C77 C78 112.6(9) . . ?
N1 C77 C83 111.4(10) . . ?
C78 C77 C83 117.6(11) . . ?
C79 C78 C77 112.7(13) . . ?
C78 C79 C80 114.0(15) . . ?
C79 C80 C81 124(2) . . ?
C82 C81 C80 108.6(18) . . ?
C84 C83 C77 106.9(11) . . ?
C85 C84 C83 117.8(13) . . ?
C84 C85 C86 115.8(14) . . ?
C85 C86 C87 115.3(19) . . ?
N2 C88 C89 107(2) . . ?
N2 C88 C94 127(2) . . ?
C89 C88 C94 110(2) . . ?
C88 C89 C90 118(3) . . ?
C89 C90 C91 99(3) . . ?
C92 C91 C90 99(3) . . ?
C91 C92 C93 107.0(19) . . ?
C88 C94 C95 107(3) . . ?
C96 C95 C94 109.2(19) . . ?
C97 C96 C95 110(2) . . ?
C96 C97 C98 110(2) . . ?
Cl2 C99 Cl1 108.9(10) . . ?
Cl2 C99 Cl3 115.7(9) . . ?
Cl3 C99 Cl1 109.1(8) . . ?
Cl4 C100 Cl6 106.2(16) . . ?
Cl5 C100 Cl4 107.8(11) . . ?
Cl5 C100 Cl6 104.6(11) . . ?
Cl7 C102 Cl8 104.2(16) . . ?
Cl7 C102 Cl9 120.9(15) . . ?
Cl9 C102 Cl8 116.8(17) . . ?
Cl11 C101 Cl10 98.9(14) . . ?
Cl12 C101 Cl10 94.2(12) . . ?
Cl12 C101 Cl11 106.6(13) . . ?

loop_
_geom_bond_atom_site_label_1
_geom_bond_atom_site_label_2
_geom_bond_distance
_geom_bond_site_symmetry_2
_geom_bond_publ_flag
Cl1 C99 1.788(15) . ?
Cl2 C99 1.697(18) . ?
Cl3 C99 1.703(17) . ?
Cl4 C100 1.756(14) . ?
Cl5 C100 1.750(13) . ?
Cl6 C100 1.758(14) . ?
Cl7 C102 1.756(14) . ?
Cl8 C102 1.763(14) . ?
Cl9 C102 1.761(14) . ?
O1 C20 1.243(10) . ?
O2 C1 1.222(9) . ?
O2AA C10 1.217(15) . ?
O3 C11 1.278(17) . ?
N1 C1 1.371(11) . ?
N1 C20 1.382(10) . ?
N1 C77 1.509(13) . ?
N2 C10 1.416(18) . ?
N2 C11 1.421(19) . ?
N2 C88 1.52(2) . ?
C1 C2 1.511(12) . ?
C2 C3 1.385(10) . ?
C2 C21 1.414(9) . ?
C3 C4 1.409(11) . ?
C4 C5 1.447(10) . ?
C4 C28 1.422(9) . ?
C5 C6 1.408(12) . ?
C5 C32 1.429(11) . ?
C6 C7 1.447(11) . ?
C6 C29 1.425(11) . ?
C7 C8 1.381(14) . ?
C7 C27 1.392(10) . ?
C8 C9 1.397(14) . ?
C9 C10 1.465(16) . ?
C9 C26 1.422(12) . ?
C11 C12 1.365(18) . ?
C12 C13 1.362(13) . ?
C12 C26 1.417(13) . ?
C13 C14 1.442(12) . ?
C14 C15 1.463(11) . ?
C14 C24 1.400(10) . ?
C15 C16 1.406(11) . ?
C15 C53 1.420(8) . ?
C16 C17 1.458(10) . ?
C16 C56 1.444(9) . ?
C17 C18 1.374(10) . ?
C17 C23 1.433(9) . ?
C18 C19 1.365(10) . ?
C19 C20 1.447(12) . ?
C19 C21 1.426(10) . ?
C21 C22 1.378(10) . ?
C22 C23 1.419(9) . ?
C22 C28 1.438(9) . ?
C23 C24 1.409(10) . ?
C24 C25 1.430(10) . ?
C25 C26 1.409(12) . ?
C25 C27 1.436(10) . ?
C27 C28 1.413(11) . ?
C29 C30 1.364(14) . ?
C30 C31 1.413(15) . ?
C31 C32 1.418(11) . ?
C31 C36 1.449(14) . ?
C32 C33 1.454(13) . ?
C33 C34 1.419(11) . ?
C33 C40 1.435(12) . ?
C34 C35 1.402(11) . ?
C34 C37 1.420(16) . ?
C35 C36 1.275(16) . ?
C37 C38 1.389(11) . ?
C38 C39 1.420(9) . ?
C39 C40 1.410(13) . ?
C39 C44 1.388(14) . ?
C40 C41 1.459(9) . ?
C41 C42 1.419(10) . ?
C41 C52 1.398(11) . ?
C42 C43 1.408(12) . ?
C42 C45 1.460(11) . ?
C43 C44 1.383(14) . ?
C45 C46 1.332(13) . ?
C46 C47 1.443(12) . ?
C47 C48 1.399(13) . ?
C47 C52 1.456(10) . ?
C48 C49 1.382(15) . ?
C49 C50 1.369(16) . ?
C50 C51 1.354(15) . ?
C51 C52 1.440(11) . ?
C53 C54 1.356(12) . ?
C54 C55 1.426(12) . ?
C55 C56 1.423(8) . ?
C55 C60 1.426(11) . ?
C56 C57 1.437(10) . ?
C57 C58 1.420(10) . ?
C57 C64 1.444(8) . ?
C58 C59 1.433(10) . ?
C58 C61 1.421(13) . ?
C59 C60 1.355(13) . ?
C61 C62 1.332(12) . ?
C62 C63 1.443(11) . ?
C63 C64 1.407(11) . ?
C63 C68 1.437(11) . ?
C64 C65 1.453(9) . ?
C65 C66 1.419(8) . ?
C65 C76 1.440(11) . ?
C66 C67 1.402(12) . ?
C66 C69 1.422(11) . ?
C67 C68 1.333(13) . ?
C69 C70 1.317(12) . ?
C70 C71 1.453(10) . ?
C71 C72 1.417(13) . ?
C71 C76 1.413(10) . ?
C72 C73 1.375(14) . ?
C73 C74 1.442(14) . ?
C74 C75 1.333(12) . ?
C75 C76 1.432(10) . ?
C77 C78 1.533(12) . ?
C77 C83 1.544(12) . ?
C78 C79 1.529(13) . ?
C79 C80 1.534(13) . ?
C80 C81 1.542(14) . ?
C81 C82 1.540(14) . ?
C83 C84 1.522(12) . ?
C84 C85 1.506(12) . ?
C85 C86 1.529(13) . ?
C86 C87 1.539(14) . ?
C88 C89 1.529(14) . ?
C88 C94 1.543(14) . ?
C89 C90 1.530(14) . ?
C90 C91 1.546(14) . ?
C91 C92 1.539(14) . ?
C92 C93 1.543(14) . ?
C94 C95 1.544(14) . ?
C95 C96 1.539(14) . ?
C96 C97 1.537(14) . ?
C97 C98 1.550(14) . ?
Cl10 C101 1.777(14) . ?
Cl11 C101 1.766(14) . ?
Cl12 C101 1.728(14) . ?
